data_4509572
loop_
_publ_author_name
'Baillargeon, Pierre'
'Dory, Yves L.'

_publ_section_title
;
 Supramolecular Walls from Cyclic Peptides: Modulating Nature and Strength
 of Weak Interactions
;
_journal_issue 8
_journal_name_full 'Crystal Growth &amp; Design'
_journal_page_first 3638
_journal_paper_doi 10.1021/cg900379n
_journal_volume 9
_journal_year 2009
_chemical_formula_sum 'C26 H37 N3 O5'
_chemical_formula_weight 471.59
_chemical_name_systematic
; 
 ? 
;
_space_group_IT_number 61
_symmetry_cell_setting orthorhombic
_symmetry_space_group_name_Hall '-P 2ac 2ab'
_symmetry_space_group_name_H-M 'P b c a'
_atom_sites_solution_hydrogens geom
_atom_sites_solution_primary direct
_atom_sites_solution_secondary difmap
_audit_creation_method SHELXL-97
_cell_angle_alpha 90.00
_cell_angle_beta 90.00
_cell_angle_gamma 90.00
_cell_formula_units_Z 8
_cell_length_a 10.5167(9)
_cell_length_b 19.4581(16)
_cell_length_c 26.198(2)
_cell_measurement_reflns_used 6596
_cell_measurement_temperature 198(2)
_cell_measurement_theta_max 26.79
_cell_measurement_theta_min 2.23
_cell_volume 5361.0(8)
_computing_cell_refinement 'Bruker SMART'
_computing_data_collection 'Bruker SMART'
_computing_data_reduction 'Bruker SAINT'
_computing_molecular_graphics 'Bruker SHELXTL'
_computing_publication_material 'Bruker SHELXTL'
_computing_structure_refinement 'SHELXL-97 (Sheldrick, 1997)'
_computing_structure_solution 'SHELXS-97 (Sheldrick, 1990)'
_diffrn_ambient_temperature 198(2)
_diffrn_measured_fraction_theta_full 0.985
_diffrn_measured_fraction_theta_max 0.985
_diffrn_measurement_device_type 'CCD area detector'
_diffrn_measurement_method 'phi and omega scans'
_diffrn_radiation_monochromator graphite
_diffrn_radiation_source 'fine-focus sealed tube'
_diffrn_radiation_type MoK\a
_diffrn_radiation_wavelength 0.71073
_diffrn_reflns_av_R_equivalents 0.0308
_diffrn_reflns_av_sigmaI/netI 0.0290
_diffrn_reflns_limit_h_max 13
_diffrn_reflns_limit_h_min -13
_diffrn_reflns_limit_k_max 25
_diffrn_reflns_limit_k_min -24
_diffrn_reflns_limit_l_max 33
_diffrn_reflns_limit_l_min -31
_diffrn_reflns_number 27315
_diffrn_reflns_theta_full 27.50
_diffrn_reflns_theta_max 27.50
_diffrn_reflns_theta_min 1.55
_exptl_absorpt_coefficient_mu 0.081
_exptl_absorpt_correction_type none
_exptl_crystal_colour Colourless
_exptl_crystal_density_diffrn 1.169
_exptl_crystal_density_meas 0
_exptl_crystal_density_method 'not measured'
_exptl_crystal_description Irregular
_exptl_crystal_F_000 2032
_exptl_crystal_size_max 0.70
_exptl_crystal_size_mid 0.40
_exptl_crystal_size_min 0.40
_refine_diff_density_max 0.896
_refine_diff_density_min -0.523
_refine_diff_density_rms 0.068
_refine_ls_extinction_method none
_refine_ls_goodness_of_fit_ref 1.155
_refine_ls_hydrogen_treatment mixed
_refine_ls_matrix_type full
_refine_ls_number_parameters 315
_refine_ls_number_reflns 6074
_refine_ls_number_restraints 3
_refine_ls_restrained_S_all 1.158
_refine_ls_R_factor_all 0.1126
_refine_ls_R_factor_gt 0.0723
_refine_ls_shift/su_max 0.000
_refine_ls_shift/su_mean 0.000
_refine_ls_structure_factor_coef Fsqd
_refine_ls_weighting_details 'calc w=1/[\s^2^(Fo^2^)+(0.1652P)^2^+0.5248P] where P=(Fo^2^+2Fc^2^)/3'
_refine_ls_weighting_scheme calc
_refine_ls_wR_factor_gt 0.2348
_refine_ls_wR_factor_ref 0.2688
_reflns_number_gt 3947
_reflns_number_total 6074
_reflns_threshold_expression >2sigma(I)
_cod_data_source_file cg900379nsup1.cif
_cod_data_source_block 26-AcOH
_cod_depositor_comments
;
The following automatic conversions were performed:

'_symmetry_cell_setting' value 'Orthorhombic' changed to
'orthorhombic' according to
/home/saulius/struct/CIF-dictionaries/cif_core.dic dictionary named
'cif_core.dic' version 2.4.2 from 2011-04-26.

Automatic conversion script
Id: cif_fix_values 1891 2012-01-12 08:04:46Z andrius 
;
_cod_original_cell_volume 5361.1(8)
_cod_original_sg_symbol_H-M Pbca
_cod_database_code 4509572

loop_
_symmetry_equiv_pos_as_xyz
'x, y, z'
'-x+1/2, -y, z+1/2'
'-x, y+1/2, -z+1/2'
'x+1/2, -y+1/2, -z'
'-x, -y, -z'
'x-1/2, y, -z-1/2'
'x, -y-1/2, z-1/2'
'-x-1/2, y-1/2, z'

loop_
_atom_site_label
_atom_site_type_symbol
_atom_site_fract_x
_atom_site_fract_y
_atom_site_fract_z
_atom_site_U_iso_or_equiv
_atom_site_adp_type
_atom_site_occupancy
_atom_site_symmetry_multiplicity
_atom_site_calc_flag
_atom_site_refinement_flags
C1 C -0.0888(2) 0.21323(12) 0.67790(8) 0.0380(5) Uani 1 1 d .
O1 O -0.1523(2) 0.26555(11) 0.66947(8) 0.0608(6) Uani 1 1 d .
C2 C -0.1357(2) 0.15826(13) 0.71538(9) 0.0423(6) Uani 1 1 d .
C3 C -0.2345(2) 0.11276(13) 0.68666(9) 0.0402(6) Uani 1 1 d .
H3A H -0.2654 0.0762 0.7098 0.048 Uiso 1 1 calc R
H3B H -0.3083 0.1414 0.6767 0.048 Uiso 1 1 calc R
C4 C -0.1796(2) 0.08143(11) 0.64126(10) 0.0382(5) Uani 1 1 d .
C5 C -0.1185(2) 0.06390(11) 0.60518(9) 0.0370(5) Uani 1 1 d .
C6 C -0.0431(2) 0.04676(12) 0.55973(9) 0.0376(5) Uani 1 1 d .
H6A H -0.0971 0.0202 0.5359 0.045 Uiso 1 1 calc R
H6B H -0.0185 0.0900 0.5424 0.045 Uiso 1 1 calc R
N7 N 0.07171(19) 0.00716(9) 0.57039(7) 0.0352(5) Uani 1 1 d .
H7 H 0.0742 -0.0365 0.5617 0.042 Uiso 1 1 calc R
C8 C 0.1734(2) 0.03513(11) 0.59302(9) 0.0370(5) Uani 1 1 d .
O8 O 0.17211(17) 0.09311(9) 0.61141(8) 0.0490(5) Uani 1 1 d .
C9 C 0.2971(2) -0.00708(12) 0.59360(10) 0.0401(6) Uani 1 1 d .
C10 C 0.3966(2) 0.03799(12) 0.56595(11) 0.0459(6) Uani 1 1 d .
H10A H 0.4114 0.0800 0.5865 0.055 Uiso 1 1 calc R
H10B H 0.4779 0.0124 0.5642 0.055 Uiso 1 1 calc R
C11 C 0.3599(2) 0.05830(12) 0.51427(12) 0.0460(6) Uani 1 1 d .
C12 C 0.3254(2) 0.07717(12) 0.47280(12) 0.0460(6) Uani 1 1 d .
C13 C 0.2842(3) 0.10070(13) 0.42256(11) 0.0477(7) Uani 1 1 d .
H13A H 0.3592 0.1038 0.3998 0.057 Uiso 1 1 calc R
H13B H 0.2253 0.0663 0.4078 0.057 Uiso 1 1 calc R
N14 N 0.2211(2) 0.16718(10) 0.42397(9) 0.0436(5) Uani 1 1 d .
H14 H 0.2650 0.2042 0.4161 0.052 Uiso 1 1 calc R
C15 C 0.0992(2) 0.17401(11) 0.43672(8) 0.0330(5) Uani 1 1 d .
O15 O 0.03445(17) 0.12397(8) 0.44947(7) 0.0464(5) Uani 1 1 d .
C16 C 0.0403(2) 0.24633(11) 0.43336(9) 0.0327(5) Uani 1 1 d .
C17 C -0.0667(2) 0.25191(11) 0.47323(9) 0.0351(5) Uani 1 1 d .
H17A H -0.1142 0.2951 0.4674 0.042 Uiso 1 1 calc R
H17B H -0.1267 0.2132 0.4683 0.042 Uiso 1 1 calc R
C18 C -0.0203(2) 0.25093(11) 0.52600(9) 0.0340(5) Uani 1 1 d .
C19 C 0.0210(2) 0.25186(11) 0.56847(9) 0.0357(5) Uani 1 1 d .
C20 C 0.0761(3) 0.25383(12) 0.61996(9) 0.0391(6) Uani 1 1 d .
H20A H 0.1690 0.2463 0.6173 0.047 Uiso 1 1 calc R
H20B H 0.0628 0.3003 0.6345 0.047 Uiso 1 1 calc R
N21 N 0.02338(18) 0.20337(9) 0.65500(7) 0.0346(5) Uani 1 1 d .
H21 H 0.0663 0.1655 0.6613 0.042 Uiso 1 1 calc R
C22 C -0.2013(3) 0.19328(19) 0.76015(11) 0.0629(9) Uani 1 1 d .
H22A H -0.1411 0.2241 0.7773 0.094 Uiso 1 1 calc R
H22B H -0.2310 0.1584 0.7844 0.094 Uiso 1 1 calc R
H22C H -0.2740 0.2199 0.7477 0.094 Uiso 1 1 calc R
C23 C -0.0277(3) 0.11260(18) 0.73501(13) 0.0623(9) Uani 1 1 d .
H23A H 0.0365 0.1412 0.7519 0.094 Uiso 1 1 calc R
H23B H 0.0112 0.0882 0.7063 0.094 Uiso 1 1 calc R
H23C H -0.0617 0.0792 0.7595 0.094 Uiso 1 1 calc R
C24 C 0.2882(3) -0.07662(12) 0.56658(11) 0.0471(7) Uani 1 1 d .
H24A H 0.3715 -0.0992 0.5672 0.071 Uiso 1 1 calc R
H24B H 0.2616 -0.0696 0.5311 0.071 Uiso 1 1 calc R
H24C H 0.2258 -0.1056 0.5841 0.071 Uiso 1 1 calc R
C25 C 0.3396(3) -0.01741(17) 0.64902(12) 0.0645(8) Uani 1 1 d .
H25A H 0.3427 0.0272 0.6664 0.097 Uiso 1 1 calc R
H25B H 0.4242 -0.0385 0.6496 0.097 Uiso 1 1 calc R
H25C H 0.2790 -0.0475 0.6666 0.097 Uiso 1 1 calc R
C26 C -0.0186(3) 0.25222(13) 0.37975(10) 0.0453(6) Uani 1 1 d .
H26A H -0.0796 0.2148 0.3746 0.068 Uiso 1 1 calc R
H26B H 0.0487 0.2492 0.3540 0.068 Uiso 1 1 calc R
H26C H -0.0625 0.2964 0.3765 0.068 Uiso 1 1 calc R
C27 C 0.1382(2) 0.30359(11) 0.44137(10) 0.0379(5) Uani 1 1 d .
H27A H 0.0955 0.3483 0.4401 0.057 Uiso 1 1 calc R
H27B H 0.2027 0.3013 0.4144 0.057 Uiso 1 1 calc R
H27C H 0.1792 0.2978 0.4747 0.057 Uiso 1 1 calc R
C41 C 0.5202(11) 0.8959(6) 0.7568(4) 0.50(2) Uani 1 1 d D
C42 C 0.4296(10) 0.8403(4) 0.7386(4) 0.196(4) Uani 1 1 d D
O42 O 0.4434(16) 0.9125(4) 0.7922(4) 0.450(11) Uani 1 1 d D
O43 O 0.6183(11) 0.8668(5) 0.7608(7) 0.425(10) Uani 1 1 d D

loop_
_atom_site_aniso_label
_atom_site_aniso_U_11
_atom_site_aniso_U_22
_atom_site_aniso_U_33
_atom_site_aniso_U_23
_atom_site_aniso_U_13
_atom_site_aniso_U_12
C1 0.0347(13) 0.0486(13) 0.0306(11) 0.0005(9) -0.0030(10) 0.0043(10)
O1 0.0553(13) 0.0643(12) 0.0629(13) 0.0113(9) 0.0109(10) 0.0272(10)
C2 0.0354(13) 0.0625(15) 0.0290(11) 0.0049(10) 0.0003(10) 0.0017(11)
C3 0.0313(12) 0.0519(13) 0.0374(12) 0.0010(10) 0.0058(10) 0.0031(10)
C4 0.0338(12) 0.0404(11) 0.0405(13) 0.0040(10) 0.0037(10) 0.0024(10)
C5 0.0334(12) 0.0343(11) 0.0431(13) 0.0011(9) 0.0019(10) 0.0003(9)
C6 0.0358(13) 0.0404(11) 0.0366(12) 0.0002(9) 0.0040(10) 0.0025(10)
N7 0.0356(11) 0.0303(9) 0.0398(11) -0.0032(7) 0.0032(9) 0.0016(8)
C8 0.0365(13) 0.0341(11) 0.0402(12) -0.0026(9) 0.0049(10) 0.0009(9)
O8 0.0408(10) 0.0386(9) 0.0676(12) -0.0184(8) 0.0019(9) 0.0019(7)
C9 0.0383(13) 0.0357(11) 0.0463(14) -0.0012(10) -0.0016(11) 0.0051(9)
C10 0.0306(13) 0.0376(12) 0.0695(17) -0.0039(11) -0.0004(12) 0.0050(10)
C11 0.0348(13) 0.0359(11) 0.0673(18) 0.0021(11) 0.0129(13) 0.0052(10)
C12 0.0379(14) 0.0338(11) 0.0662(18) 0.0038(11) 0.0161(13) 0.0057(10)
C13 0.0456(15) 0.0406(12) 0.0568(16) 0.0048(11) 0.0169(13) 0.0049(11)
N14 0.0353(11) 0.0327(9) 0.0629(14) 0.0096(9) 0.0127(10) -0.0004(8)
C15 0.0347(12) 0.0337(10) 0.0306(11) 0.0012(8) 0.0024(9) -0.0049(9)
O15 0.0435(11) 0.0348(8) 0.0609(12) 0.0008(7) 0.0109(8) -0.0086(7)
C16 0.0323(12) 0.0339(10) 0.0320(11) 0.0028(8) -0.0005(9) -0.0025(9)
C17 0.0311(12) 0.0362(10) 0.0381(12) 0.0010(8) -0.0003(10) 0.0010(9)
C18 0.0323(12) 0.0330(10) 0.0367(13) 0.0001(8) 0.0060(10) 0.0010(9)
C19 0.0346(13) 0.0330(10) 0.0395(13) 0.0030(9) 0.0063(10) -0.0012(9)
C20 0.0416(14) 0.0412(11) 0.0345(12) 0.0037(9) -0.0016(11) -0.0076(10)
N21 0.0339(11) 0.0355(9) 0.0344(10) 0.0041(7) 0.0015(8) 0.0023(8)
C22 0.0593(19) 0.094(2) 0.0352(14) -0.0169(14) 0.0081(13) -0.0212(17)
C23 0.0417(16) 0.088(2) 0.0572(17) 0.0386(16) -0.0072(13) -0.0040(15)
C24 0.0464(15) 0.0328(11) 0.0623(17) -0.0042(11) -0.0012(12) 0.0097(10)
C25 0.073(2) 0.0675(18) 0.0529(17) 0.0003(14) -0.0141(16) 0.0146(16)
C26 0.0487(16) 0.0508(13) 0.0365(13) 0.0048(10) -0.0065(11) -0.0020(11)
C27 0.0355(13) 0.0330(10) 0.0452(13) 0.0048(9) 0.0012(10) -0.0019(9)
C41 0.71(4) 0.59(4) 0.185(12) -0.200(17) -0.261(19) 0.53(4)
C42 0.239(10) 0.191(7) 0.157(7) -0.080(6) 0.096(7) -0.035(7)
O42 1.01(4) 0.154(6) 0.183(7) 0.003(5) -0.113(12) 0.110(12)
O43 0.324(11) 0.180(6) 0.77(3) -0.190(12) 0.071(14) -0.058(8)

loop_
_atom_type_symbol
_atom_type_description
_atom_type_scat_dispersion_real
_atom_type_scat_dispersion_imag
_atom_type_scat_source
C C 0.0033 0.0016 'International Tables Vol C Tables 4.2.6.8 and 6.1.1.4'
H H 0.0000 0.0000 'International Tables Vol C Tables 4.2.6.8 and 6.1.1.4'
N N 0.0061 0.0033 'International Tables Vol C Tables 4.2.6.8 and 6.1.1.4'
O O 0.0106 0.0060 'International Tables Vol C Tables 4.2.6.8 and 6.1.1.4'

loop_
_geom_angle_atom_site_label_1
_geom_angle_atom_site_label_2
_geom_angle_atom_site_label_3
_geom_angle
O1 C1 N21 120.9(2)
O1 C1 C2 121.0(2)
N21 C1 C2 118.1(2)
C22 C2 C23 109.7(2)
C22 C2 C1 109.1(2)
C23 C2 C1 112.4(2)
C22 C2 C3 108.9(2)
C23 C2 C3 109.1(2)
C1 C2 C3 107.54(19)
C4 C3 C2 111.6(2)
C4 C3 H3A 109.3
C2 C3 H3A 109.3
C4 C3 H3B 109.3
C2 C3 H3B 109.3
H3A C3 H3B 108.0
C5 C4 C3 168.8(3)
C4 C5 C6 176.5(2)
N7 C6 C5 114.3(2)
N7 C6 H6A 108.7
C5 C6 H6A 108.7
N7 C6 H6B 108.7
C5 C6 H6B 108.7
H6A C6 H6B 107.6
C8 N7 C6 122.09(18)
C8 N7 H7 119.0
C6 N7 H7 119.0
O8 C8 N7 122.6(2)
O8 C8 C9 119.8(2)
N7 C8 C9 117.58(19)
C24 C9 C25 109.9(2)
C24 C9 C8 114.6(2)
C25 C9 C8 109.0(2)
C24 C9 C10 109.1(2)
C25 C9 C10 108.8(2)
C8 C9 C10 105.34(19)
C11 C10 C9 114.1(2)
C11 C10 H10A 108.7
C9 C10 H10A 108.7
C11 C10 H10B 108.7
C9 C10 H10B 108.7
H10A C10 H10B 107.6
C12 C11 C10 176.8(3)
C11 C12 C13 179.4(3)
N14 C13 C12 113.1(2)
N14 C13 H13A 109.0
C12 C13 H13A 109.0
N14 C13 H13B 109.0
C12 C13 H13B 109.0
H13A C13 H13B 107.8
C15 N14 C13 122.3(2)
C15 N14 H14 118.8
C13 N14 H14 118.8
O15 C15 N14 121.4(2)
O15 C15 C16 120.9(2)
N14 C15 C16 117.68(19)
C27 C16 C17 110.33(18)
C27 C16 C26 109.96(19)
C17 C16 C26 108.7(2)
C27 C16 C15 112.70(19)
C17 C16 C15 108.66(17)
C26 C16 C15 106.38(18)
C18 C17 C16 113.3(2)
C18 C17 H17A 108.9
C16 C17 H17A 108.9
C18 C17 H17B 108.9
C16 C17 H17B 108.9
H17A C17 H17B 107.7
C19 C18 C17 177.5(2)
C18 C19 C20 178.0(3)
N21 C20 C19 114.31(19)
N21 C20 H20A 108.7
C19 C20 H20A 108.7
N21 C20 H20B 108.7
C19 C20 H20B 108.7
H20A C20 H20B 107.6
C1 N21 C20 121.5(2)
C1 N21 H21 119.2
C20 N21 H21 119.2
C2 C22 H22A 109.5
C2 C22 H22B 109.5
H22A C22 H22B 109.5
C2 C22 H22C 109.5
H22A C22 H22C 109.5
H22B C22 H22C 109.5
C2 C23 H23A 109.5
C2 C23 H23B 109.5
H23A C23 H23B 109.5
C2 C23 H23C 109.5
H23A C23 H23C 109.5
H23B C23 H23C 109.5
C9 C24 H24A 109.5
C9 C24 H24B 109.5
H24A C24 H24B 109.5
C9 C24 H24C 109.5
H24A C24 H24C 109.5
H24B C24 H24C 109.5
C9 C25 H25A 109.5
C9 C25 H25B 109.5
H25A C25 H25B 109.5
C9 C25 H25C 109.5
H25A C25 H25C 109.5
H25B C25 H25C 109.5
C16 C26 H26A 109.5
C16 C26 H26B 109.5
H26A C26 H26B 109.5
C16 C26 H26C 109.5
H26A C26 H26C 109.5
H26B C26 H26C 109.5
C16 C27 H27A 109.5
C16 C27 H27B 109.5
H27A C27 H27B 109.5
C16 C27 H27C 109.5
H27A C27 H27C 109.5
H27B C27 H27C 109.5
O43 C41 O42 127.7(14)
O43 C41 C42 103.6(11)
O42 C41 C42 90.7(8)

loop_
_geom_bond_atom_site_label_1
_geom_bond_atom_site_label_2
_geom_bond_distance
C1 O1 1.237(3)
C1 N21 1.338(3)
C1 C2 1.533(3)
C2 C22 1.522(4)
C2 C23 1.531(4)
C2 C3 1.559(4)
C3 C4 1.456(3)
C3 H3A 0.9900
C3 H3B 0.9900
C4 C5 1.193(3)
C5 C6 1.469(3)
C6 N7 1.459(3)
C6 H6A 0.9900
C6 H6B 0.9900
N7 C8 1.339(3)
N7 H7 0.8800
C8 O8 1.227(3)
C8 C9 1.539(3)
C9 C24 1.530(3)
C9 C25 1.532(4)
C9 C10 1.545(4)
C10 C11 1.462(4)
C10 H10A 0.9900
C10 H10B 0.9900
C11 C12 1.203(4)
C12 C13 1.459(4)
C13 N14 1.455(3)
C13 H13A 0.9900
C13 H13B 0.9900
N14 C15 1.331(3)
N14 H14 0.8800
C15 O15 1.235(3)
C15 C16 1.540(3)
C16 C27 1.532(3)
C16 C17 1.539(3)
C16 C26 1.539(3)
C17 C18 1.466(3)
C17 H17A 0.9900
C17 H17B 0.9900
C18 C19 1.195(3)
C19 C20 1.468(3)
C20 N21 1.454(3)
C20 H20A 0.9900
C20 H20B 0.9900
N21 H21 0.8800
C22 H22A 0.9800
C22 H22B 0.9800
C22 H22C 0.9800
C23 H23A 0.9800
C23 H23B 0.9800
C23 H23C 0.9800
C24 H24A 0.9800
C24 H24B 0.9800
C24 H24C 0.9800
C25 H25A 0.9800
C25 H25B 0.9800
C25 H25C 0.9800
C26 H26A 0.9800
C26 H26B 0.9800
C26 H26C 0.9800
C27 H27A 0.9800
C27 H27B 0.9800
C27 H27C 0.9800
C41 O43 1.181(9)
C41 O42 1.271(9)
C41 C42 1.517(9)
